data_7130417
loop_
_publ_author_name
'Samanta, Apurba'
'Pramanik, Shyamal'
'Mondal, Subhashis'
'Maity, Soumitra'

_publ_section_title
;
 Zinc acetate-promoted blocking of the ATRA process with alkyl halides
 enabling photochemical alkylamination of olefins.
;
_journal_issue 60
_journal_name_full 'Chemical communications (Cambridge, England)'
_journal_page_first 8400
_journal_page_last 8403
_journal_paper_doi 10.1039/d2cc02574d
_journal_volume 58
_journal_year 2022
_chemical_formula_sum 'C21 H23 N O2'
_chemical_formula_weight 321.40
_space_group_crystal_system monoclinic
_space_group_IT_number 14
_space_group_name_Hall '-P 2ybc'
_space_group_name_H-M_alt 'P 1 21/c 1'
_atom_sites_solution_hydrogens geom
_audit_creation_method SHELXL-2018/3
_audit_update_record
;
2022-04-05 deposited with the CCDC.	2022-06-29 downloaded from the CCDC.
;
_cell_angle_alpha 90
_cell_angle_beta 95.72(3)
_cell_angle_gamma 90
_cell_formula_units_Z 4
_cell_length_a 9.537(3)
_cell_length_b 19.937(3)
_cell_length_c 9.6171(19)
_cell_measurement_reflns_used 3683
_cell_measurement_temperature 293(2)
_cell_measurement_theta_max 28.3180
_cell_measurement_theta_min 2.9790
_cell_volume 1819.5(7)
_computing_structure_refinement 'SHELXL-2018/3 (Sheldrick, 2018)'
_computing_structure_solution 'SHELXT 2014/5 (Sheldrick, 2014)'
_diffrn_ambient_temperature 293(2)
_diffrn_measured_fraction_theta_full 0.996
_diffrn_measured_fraction_theta_max 0.991
_diffrn_measurement_device_type 'SuperNova, Single source at offset/far, EosS2'
_diffrn_radiation_type MoK\a
_diffrn_radiation_wavelength 0.71073
_diffrn_reflns_av_R_equivalents 0.0337
_diffrn_reflns_av_unetI/netI 0.0367
_diffrn_reflns_Laue_measured_fraction_full 0.996
_diffrn_reflns_Laue_measured_fraction_max 0.991
_diffrn_reflns_limit_h_max 12
_diffrn_reflns_limit_h_min -8
_diffrn_reflns_limit_k_max 25
_diffrn_reflns_limit_k_min -25
_diffrn_reflns_limit_l_max 12
_diffrn_reflns_limit_l_min -12
_diffrn_reflns_number 13761
_diffrn_reflns_point_group_measured_fraction_full 0.996
_diffrn_reflns_point_group_measured_fraction_max 0.991
_diffrn_reflns_theta_full 25.242
_diffrn_reflns_theta_max 27.000
_diffrn_reflns_theta_min 2.043
_diffrn_source 'micro-focus sealed X-ray tube'
_exptl_absorpt_coefficient_mu 0.075
_exptl_crystal_colour colourless
_exptl_crystal_density_diffrn 1.173
_exptl_crystal_description cubic
_exptl_crystal_F_000 688
_refine_diff_density_max 0.189
_refine_diff_density_min -0.195
_refine_diff_density_rms 0.034
_refine_ls_extinction_method none
_refine_ls_goodness_of_fit_ref 1.077
_refine_ls_hydrogen_treatment constr
_refine_ls_matrix_type full
_refine_ls_number_parameters 219
_refine_ls_number_reflns 3948
_refine_ls_number_restraints 0
_refine_ls_restrained_S_all 1.077
_refine_ls_R_factor_all 0.0967
_refine_ls_R_factor_gt 0.0544
_refine_ls_shift/su_max 0.000
_refine_ls_shift/su_mean 0.000
_refine_ls_structure_factor_coef Fsqd
_refine_ls_weighting_details 'w=1/[\s^2^(Fo^2^)+(0.0741P)^2^+0.0583P] where P=(Fo^2^+2Fc^2^)/3'
_refine_ls_weighting_scheme calc
_refine_ls_wR_factor_gt 0.1459
_refine_ls_wR_factor_ref 0.1633
_reflns_Friedel_coverage 0.000
_reflns_number_gt 2346
_reflns_number_total 3948
_reflns_threshold_expression 'I > 2\s(I)'
_cod_data_source_file d2cc02574d2.cif
_cod_data_source_block shelx
_cod_original_cell_volume 1819.6(7)
_cod_original_sg_symbol_H-M 'P 21/c'
_cod_database_code 7130417
_shelx_shelxl_version_number 2018/3
_shelx_space_group_comment
;
The symmetry employed for this shelxl refinement is uniquely defined
by the following loop, which should always be used as a source of
symmetry information in preference to the above space-group names.
They are only intended as comments.
;

loop_
_space_group_symop_operation_xyz
'x, y, z'
'-x, y+1/2, -z+1/2'
'-x, -y, -z'
'x, -y-1/2, z-1/2'

loop_
_atom_site_label
_atom_site_type_symbol
_atom_site_fract_x
_atom_site_fract_y
_atom_site_fract_z
_atom_site_U_iso_or_equiv
_atom_site_adp_type
_atom_site_occupancy
_atom_site_site_symmetry_order
_atom_site_calc_flag
_atom_site_refinement_flags_posn
_atom_site_refinement_flags_adp
_atom_site_refinement_flags_occupancy
_atom_site_disorder_assembly
_atom_site_disorder_group
O16 O 0.03000(17) 0.25819(7) 0.00109(13) 0.0984(5) Uani 1 1 d . . . . .
N14 N 0.07781(14) 0.28967(6) 0.22512(14) 0.0581(4) Uani 1 1 d . . . . .
H14 H 0.064224 0.281807 0.310675 0.070 Uiso 1 1 calc R U . . .
C10 C 0.17025(17) 0.34562(8) 0.19607(17) 0.0603(4) Uani 1 1 d . . . . .
H10 H 0.168258 0.349152 0.094249 0.072 Uiso 1 1 calc R U . . .
C1 C 0.11883(18) 0.41263(9) 0.2486(2) 0.0685(5) Uani 1 1 d . . . . .
H1 H 0.174950 0.447725 0.209173 0.082 Uiso 1 1 calc R U . . .
C4 C 0.3849(2) 0.36341(10) 0.3713(2) 0.0735(5) Uani 1 1 d . . . . .
C19 C -0.33287(19) 0.48093(9) 0.1921(2) 0.0739(5) Uani 1 1 d . . . . .
H19 H -0.317029 0.435442 0.208254 0.089 Uiso 1 1 calc R U . . .
C9 C 0.32160(17) 0.33182(8) 0.25236(17) 0.0610(4) Uani 1 1 d . . . . .
C22 C -0.38374(19) 0.61476(9) 0.14700(19) 0.0674(5) Uani 1 1 d . . . . .
H22 H -0.400108 0.660299 0.132041 0.081 Uiso 1 1 calc R U . . .
C8 C 0.40189(19) 0.28764(9) 0.1802(2) 0.0717(5) Uani 1 1 d . . . . .
H8 H 0.359929 0.266226 0.100823 0.086 Uiso 1 1 calc R U . . .
C23 C -0.24810(18) 0.59134(8) 0.15725(19) 0.0642(5) Uani 1 1 d . . . . .
H23 H -0.174325 0.621072 0.148677 0.077 Uiso 1 1 calc R U . . .
C15 C 0.01360(18) 0.25028(8) 0.12634(17) 0.0607(5) Uani 1 1 d . . . . .
C18 C -0.21929(17) 0.52355(8) 0.18035(18) 0.0623(5) Uani 1 1 d . . . . .
C20 C -0.4683(2) 0.50533(10) 0.1801(2) 0.0800(6) Uani 1 1 d . . . . .
H20 H -0.542710 0.475728 0.186940 0.096 Uiso 1 1 calc R U . . .
C11 C -0.03520(19) 0.42684(9) 0.1984(2) 0.0829(6) Uani 1 1 d . . . . .
H11A H -0.056827 0.406998 0.106718 0.099 Uiso 1 1 calc R U . . .
H11B H -0.094477 0.405278 0.261535 0.099 Uiso 1 1 calc R U . . .
C5 C 0.5273(2) 0.34909(11) 0.4139(2) 0.0897(6) Uani 1 1 d . . . . .
H5 H 0.570879 0.369755 0.493433 0.108 Uiso 1 1 calc R U . . .
C21 C -0.49688(18) 0.57252(10) 0.1583(2) 0.0689(5) Uani 1 1 d . . . . .
C17 C -0.07910(19) 0.19682(10) 0.1727(2) 0.0760(5) Uani 1 1 d . . . . .
H17A H -0.173793 0.204034 0.131610 0.114 Uiso 1 1 calc R U . . .
H17B H -0.077112 0.197862 0.272716 0.114 Uiso 1 1 calc R U . . .
H17C H -0.046457 0.153944 0.143960 0.114 Uiso 1 1 calc R U . . .
O13 O 0.02332(16) 0.54171(8) 0.1866(3) 0.1475(9) Uani 1 1 d . . . . .
C7 C 0.5400(2) 0.27496(11) 0.2228(3) 0.0909(7) Uani 1 1 d . . . . .
H7 H 0.591492 0.245772 0.172093 0.109 Uiso 1 1 calc R U . . .
C2 C 0.1501(2) 0.41654(11) 0.4074(2) 0.0895(6) Uani 1 1 d . . . . .
H2A H 0.111267 0.457767 0.441056 0.107 Uiso 1 1 calc R U . . .
H2B H 0.105137 0.379212 0.450115 0.107 Uiso 1 1 calc R U . . .
C12 C -0.0709(2) 0.50075(10) 0.1901(2) 0.0832(6) Uani 1 1 d . . . . .
C6 C 0.6027(2) 0.30555(12) 0.3409(3) 0.0954(7) Uani 1 1 d . . . . .
H6 H 0.696463 0.296618 0.371258 0.115 Uiso 1 1 calc R U . . .
C3 C 0.3077(2) 0.41452(12) 0.4499(2) 0.0972(7) Uani 1 1 d . . . . .
H3A H 0.346971 0.458508 0.434839 0.117 Uiso 1 1 calc R U . . .
H3B H 0.323549 0.404756 0.549021 0.117 Uiso 1 1 calc R U . . .
C24 C -0.6462(2) 0.59895(12) 0.1460(3) 0.1023(8) Uani 1 1 d . . . . .
H24A H -0.667236 0.616123 0.234870 0.153 Uiso 1 1 calc R U . . .
H24B H -0.710423 0.563294 0.117638 0.153 Uiso 1 1 calc R U . . .
H24C H -0.655789 0.634213 0.077767 0.153 Uiso 1 1 calc R U . . .

loop_
_atom_site_aniso_label
_atom_site_aniso_U_11
_atom_site_aniso_U_22
_atom_site_aniso_U_33
_atom_site_aniso_U_23
_atom_site_aniso_U_13
_atom_site_aniso_U_12
O16 0.1611(14) 0.0934(10) 0.0414(8) -0.0077(7) 0.0137(8) -0.0026(9)
N14 0.0784(9) 0.0570(8) 0.0395(8) 0.0016(6) 0.0097(6) 0.0010(7)
C10 0.0755(11) 0.0592(10) 0.0478(10) 0.0075(7) 0.0140(8) 0.0045(8)
C1 0.0728(12) 0.0570(10) 0.0777(14) 0.0036(9) 0.0172(9) 0.0037(8)
C4 0.0901(14) 0.0749(12) 0.0552(12) 0.0066(9) 0.0064(9) 0.0035(10)
C19 0.0739(13) 0.0552(10) 0.0950(15) 0.0001(9) 0.0208(10) -0.0058(9)
C9 0.0736(11) 0.0573(10) 0.0536(10) 0.0115(8) 0.0142(8) 0.0044(8)
C22 0.0773(12) 0.0590(10) 0.0662(12) 0.0028(8) 0.0083(9) 0.0061(9)
C8 0.0789(13) 0.0645(11) 0.0733(13) 0.0056(9) 0.0150(10) 0.0082(9)
C23 0.0696(12) 0.0561(10) 0.0684(12) 0.0057(8) 0.0141(8) -0.0034(8)
C15 0.0757(11) 0.0600(10) 0.0464(11) -0.0022(8) 0.0061(8) 0.0141(8)
C18 0.0633(11) 0.0563(10) 0.0691(12) 0.0019(8) 0.0159(8) -0.0015(8)
C20 0.0667(13) 0.0732(13) 0.1021(17) -0.0106(11) 0.0186(10) -0.0127(10)
C11 0.0715(13) 0.0564(11) 0.1228(19) 0.0076(10) 0.0200(11) 0.0016(9)
C5 0.1004(17) 0.0894(16) 0.0751(15) 0.0128(12) -0.0122(12) 0.0016(13)
C21 0.0651(11) 0.0739(12) 0.0676(12) -0.0115(9) 0.0054(9) 0.0020(9)
C17 0.0736(12) 0.0787(13) 0.0743(14) -0.0092(10) 0.0005(9) -0.0044(9)
O13 0.0708(10) 0.0616(10) 0.314(3) 0.0126(12) 0.0406(12) -0.0049(8)
C7 0.0870(15) 0.0819(15) 0.1062(19) 0.0105(13) 0.0213(13) 0.0187(12)
C2 0.1105(17) 0.0828(14) 0.0801(16) -0.0150(11) 0.0337(12) 0.0064(11)
C12 0.0686(12) 0.0557(11) 0.1278(19) 0.0057(11) 0.0221(11) -0.0040(9)
C6 0.0837(15) 0.0874(16) 0.113(2) 0.0227(14) -0.0011(14) 0.0103(12)
C3 0.1153(18) 0.1134(18) 0.0626(14) -0.0146(12) 0.0072(12) 0.0105(14)
C24 0.0698(14) 0.1088(18) 0.127(2) -0.0280(15) 0.0015(12) 0.0103(12)

loop_
_atom_type_symbol
_atom_type_description
_atom_type_scat_dispersion_real
_atom_type_scat_dispersion_imag
_atom_type_scat_source
C C 0.0033 0.0016 'International Tables Vol C Tables 4.2.6.8 and 6.1.1.4'
H H 0.0000 0.0000 'International Tables Vol C Tables 4.2.6.8 and 6.1.1.4'
N N 0.0061 0.0033 'International Tables Vol C Tables 4.2.6.8 and 6.1.1.4'
O O 0.0106 0.0060 'International Tables Vol C Tables 4.2.6.8 and 6.1.1.4'

loop_
_geom_angle_atom_site_label_1
_geom_angle_atom_site_label_2
_geom_angle_atom_site_label_3
_geom_angle
_geom_angle_site_symmetry_1
_geom_angle_site_symmetry_3
_geom_angle_publ_flag
C15 N14 C10 123.68(14) . . ?
C15 N14 H14 118.2 . . ?
C10 N14 H14 118.2 . . ?
N14 C10 C9 111.30(13) . . ?
N14 C10 C1 112.56(13) . . ?
C9 C10 C1 111.51(14) . . ?
N14 C10 H10 107.0 . . ?
C9 C10 H10 107.0 . . ?
C1 C10 H10 107.0 . . ?
C11 C1 C10 112.87(15) . . ?
C11 C1 C2 113.08(16) . . ?
C10 C1 C2 109.77(15) . . ?
C11 C1 H1 106.9 . . ?
C10 C1 H1 106.9 . . ?
C2 C1 H1 106.9 . . ?
C9 C4 C5 118.35(18) . . ?
C9 C4 C3 121.79(18) . . ?
C5 C4 C3 119.79(19) . . ?
C20 C19 C18 120.70(18) . . ?
C20 C19 H19 119.7 . . ?
C18 C19 H19 119.7 . . ?
C4 C9 C8 118.69(17) . . ?
C4 C9 C10 122.12(16) . . ?
C8 C9 C10 119.15(16) . . ?
C23 C22 C21 121.73(17) . . ?
C23 C22 H22 119.1 . . ?
C21 C22 H22 119.1 . . ?
C7 C8 C9 122.0(2) . . ?
C7 C8 H8 119.0 . . ?
C9 C8 H8 119.0 . . ?
C22 C23 C18 120.82(16) . . ?
C22 C23 H23 119.6 . . ?
C18 C23 H23 119.6 . . ?
O16 C15 N14 121.58(17) . . ?
O16 C15 C17 121.39(16) . . ?
N14 C15 C17 117.03(15) . . ?
C19 C18 C23 117.59(16) . . ?
C19 C18 C12 123.71(16) . . ?
C23 C18 C12 118.70(15) . . ?
C19 C20 C21 121.74(17) . . ?
C19 C20 H20 119.1 . . ?
C21 C20 H20 119.1 . . ?
C12 C11 C1 113.71(15) . . ?
C12 C11 H11A 108.8 . . ?
C1 C11 H11A 108.8 . . ?
C12 C11 H11B 108.8 . . ?
C1 C11 H11B 108.8 . . ?
H11A C11 H11B 107.7 . . ?
C6 C5 C4 121.4(2) . . ?
C6 C5 H5 119.3 . . ?
C4 C5 H5 119.3 . . ?
C20 C21 C22 117.41(16) . . ?
C20 C21 C24 121.37(18) . . ?
C22 C21 C24 121.22(18) . . ?
C15 C17 H17A 109.5 . . ?
C15 C17 H17B 109.5 . . ?
H17A C17 H17B 109.5 . . ?
C15 C17 H17C 109.5 . . ?
H17A C17 H17C 109.5 . . ?
H17B C17 H17C 109.5 . . ?
C8 C7 C6 119.6(2) . . ?
C8 C7 H7 120.2 . . ?
C6 C7 H7 120.2 . . ?
C3 C2 C1 110.87(16) . . ?
C3 C2 H2A 109.5 . . ?
C1 C2 H2A 109.5 . . ?
C3 C2 H2B 109.5 . . ?
C1 C2 H2B 109.5 . . ?
H2A C2 H2B 108.1 . . ?
O13 C12 C18 119.74(18) . . ?
O13 C12 C11 119.46(17) . . ?
C18 C12 C11 120.75(16) . . ?
C5 C6 C7 120.0(2) . . ?
C5 C6 H6 120.0 . . ?
C7 C6 H6 120.0 . . ?
C4 C3 C2 113.80(18) . . ?
C4 C3 H3A 108.8 . . ?
C2 C3 H3A 108.8 . . ?
C4 C3 H3B 108.8 . . ?
C2 C3 H3B 108.8 . . ?
H3A C3 H3B 107.7 . . ?
C21 C24 H24A 109.5 . . ?
C21 C24 H24B 109.5 . . ?
H24A C24 H24B 109.5 . . ?
C21 C24 H24C 109.5 . . ?
H24A C24 H24C 109.5 . . ?
H24B C24 H24C 109.5 . . ?

loop_
_geom_bond_atom_site_label_1
_geom_bond_atom_site_label_2
_geom_bond_distance
_geom_bond_site_symmetry_2
_geom_bond_publ_flag
O16 C15 1.2401(19) . ?
N14 C15 1.334(2) . ?
N14 C10 1.466(2) . ?
N14 H14 0.8600 . ?
C10 C9 1.516(2) . ?
C10 C1 1.527(2) . ?
C10 H10 0.9800 . ?
C1 C11 1.526(2) . ?
C1 C2 1.529(3) . ?
C1 H1 0.9800 . ?
C4 C9 1.389(3) . ?
C4 C5 1.408(3) . ?
C4 C3 1.504(3) . ?
C19 C20 1.375(2) . ?
C19 C18 1.390(2) . ?
C19 H19 0.9300 . ?
C9 C8 1.396(2) . ?
C22 C23 1.370(2) . ?
C22 C21 1.382(2) . ?
C22 H22 0.9300 . ?
C8 C7 1.364(3) . ?
C8 H8 0.9300 . ?
C23 C18 1.393(2) . ?
C23 H23 0.9300 . ?
C15 C17 1.482(2) . ?
C18 C12 1.480(3) . ?
C20 C21 1.379(3) . ?
C20 H20 0.9300 . ?
C11 C12 1.513(3) . ?
C11 H11A 0.9700 . ?
C11 H11B 0.9700 . ?
C5 C6 1.365(3) . ?
C5 H5 0.9300 . ?
C21 C24 1.512(3) . ?
C17 H17A 0.9600 . ?
C17 H17B 0.9600 . ?
C17 H17C 0.9600 . ?
O13 C12 1.217(2) . ?
C7 C6 1.373(3) . ?
C7 H7 0.9300 . ?
C2 C3 1.519(3) . ?
C2 H2A 0.9700 . ?
C2 H2B 0.9700 . ?
C6 H6 0.9300 . ?
C3 H3A 0.9700 . ?
C3 H3B 0.9700 . ?
C24 H24A 0.9600 . ?
C24 H24B 0.9600 . ?
C24 H24C 0.9600 . ?

loop_
_geom_torsion_atom_site_label_1
_geom_torsion_atom_site_label_2
_geom_torsion_atom_site_label_3
_geom_torsion_atom_site_label_4
_geom_torsion
_geom_torsion_site_symmetry_1
_geom_torsion_site_symmetry_2
_geom_torsion_site_symmetry_3
_geom_torsion_site_symmetry_4
_geom_torsion_publ_flag
C15 N14 C10 C9 -112.73(17) . . . . ?
C15 N14 C10 C1 121.24(17) . . . . ?
N14 C10 C1 C11 -51.8(2) . . . . ?
C9 C10 C1 C11 -177.75(14) . . . . ?
N14 C10 C1 C2 75.31(18) . . . . ?
C9 C10 C1 C2 -50.61(18) . . . . ?
C5 C4 C9 C8 -0.3(3) . . . . ?
C3 C4 C9 C8 176.52(18) . . . . ?
C5 C4 C9 C10 -178.14(15) . . . . ?
C3 C4 C9 C10 -1.3(3) . . . . ?
N14 C10 C9 C4 -105.81(18) . . . . ?
C1 C10 C9 C4 20.8(2) . . . . ?
N14 C10 C9 C8 76.33(18) . . . . ?
C1 C10 C9 C8 -157.06(15) . . . . ?
C4 C9 C8 C7 -0.3(3) . . . . ?
C10 C9 C8 C7 177.66(17) . . . . ?
C21 C22 C23 C18 -0.3(3) . . . . ?
C10 N14 C15 O16 1.0(2) . . . . ?
C10 N14 C15 C17 -178.62(14) . . . . ?
C20 C19 C18 C23 0.5(3) . . . . ?
C20 C19 C18 C12 -179.11(19) . . . . ?
C22 C23 C18 C19 0.2(3) . . . . ?
C22 C23 C18 C12 179.78(17) . . . . ?
C18 C19 C20 C21 -1.0(3) . . . . ?
C10 C1 C11 C12 -153.77(17) . . . . ?
C2 C1 C11 C12 80.9(2) . . . . ?
C9 C4 C5 C6 0.2(3) . . . . ?
C3 C4 C5 C6 -176.6(2) . . . . ?
C19 C20 C21 C22 0.8(3) . . . . ?
C19 C20 C21 C24 -179.68(19) . . . . ?
C23 C22 C21 C20 -0.2(3) . . . . ?
C23 C22 C21 C24 -179.66(17) . . . . ?
C9 C8 C7 C6 0.9(3) . . . . ?
C11 C1 C2 C3 -169.82(16) . . . . ?
C10 C1 C2 C3 63.2(2) . . . . ?
C19 C18 C12 O13 -175.8(2) . . . . ?
C23 C18 C12 O13 4.6(3) . . . . ?
C19 C18 C12 C11 6.7(3) . . . . ?
C23 C18 C12 C11 -172.94(19) . . . . ?
C1 C11 C12 O13 18.8(3) . . . . ?
C1 C11 C12 C18 -163.69(18) . . . . ?
C4 C5 C6 C7 0.4(3) . . . . ?
C8 C7 C6 C5 -0.9(3) . . . . ?
C9 C4 C3 C2 12.7(3) . . . . ?
C5 C4 C3 C2 -170.59(19) . . . . ?
C1 C2 C3 C4 -43.1(3) . . . . ?
